data_7213707
loop_
_publ_author_name
'Tang, Chunying'
'Wang, Fang'
'Jia, Dingxian'
'Jiang, Wenqing'
'Zhang, Yong'

_publ_section_title
;
 Syntheses and characterizations of polymeric silver iodoplumbates, and
 iodoplumbates with lanthanide complexes
;
_journal_issue 10
_journal_name_full CrystEngComm
_journal_page_first 2016
_journal_paper_doi 10.1039/c3ce41759j
_journal_volume 16
_journal_year 2014
_chemical_formula_moiety 'C16 H48 Ag2 Gd I9 O8 Pb2 S8'
_chemical_formula_sum 'C16 H48 Ag2 Gd I9 O8 Pb2 S8'
_chemical_formula_weight 2554.49
_chemical_name_systematic
; 
 ? 
;
_space_group_IT_number 66
_symmetry_cell_setting orthorhombic
_symmetry_Int_Tables_number 66
_symmetry_space_group_name_Hall '-C 2 2c'
_symmetry_space_group_name_H-M 'C c c m'
_atom_sites_solution_hydrogens -
_atom_sites_solution_primary direct
_atom_sites_solution_secondary difmap
_audit_creation_method SHELXL-97
_cell_angle_alpha 90.00
_cell_angle_beta 90.00
_cell_angle_gamma 90.00
_cell_formula_units_Z 4
_cell_length_a 10.6777(10)
_cell_length_b 24.857(2)
_cell_length_c 22.051(2)
_cell_measurement_reflns_used 10015
_cell_measurement_temperature 223(2)
_cell_measurement_theta_max 25.35
_cell_measurement_theta_min 3.1
_cell_volume 5852.7(9)
_computing_cell_refinement CrystalClear
_computing_data_collection CrystalClear
_computing_data_reduction CrystalStructure
_computing_structure_refinement 'SHELXL-97 (Sheldrick, 1997)'
_computing_structure_solution 'SHELXS-97 (Sheldrick, 1990)'
_diffrn_ambient_temperature 223(2)
_diffrn_detector_area_resol_mean 14.63
_diffrn_measured_fraction_theta_full 0.995
_diffrn_measured_fraction_theta_max 0.995
_diffrn_measurement_device_type 'Rigaku Saturn'
_diffrn_measurement_method \w
_diffrn_radiation_monochromator graphite
_diffrn_radiation_source 'fine-focus sealed tube'
_diffrn_radiation_type MoK\a
_diffrn_radiation_wavelength 0.71073
_diffrn_reflns_av_R_equivalents 0.0894
_diffrn_reflns_av_sigmaI/netI 0.0755
_diffrn_reflns_limit_h_max 12
_diffrn_reflns_limit_h_min -11
_diffrn_reflns_limit_k_max 29
_diffrn_reflns_limit_k_min -26
_diffrn_reflns_limit_l_max 26
_diffrn_reflns_limit_l_min -23
_diffrn_reflns_number 11612
_diffrn_reflns_theta_full 25.35
_diffrn_reflns_theta_max 25.35
_diffrn_reflns_theta_min 3.25
_exptl_absorpt_coefficient_mu 12.570
_exptl_absorpt_correction_T_max 0.4329
_exptl_absorpt_correction_T_min 0.0355
_exptl_absorpt_correction_type multi-scan
_exptl_absorpt_process_details 'Jacobson, R. (1998) Private communication'
_exptl_crystal_colour 'light yellow'
_exptl_crystal_density_diffrn 2.899
_exptl_crystal_density_method 'not measured'
_exptl_crystal_description prism
_exptl_crystal_F_000 4540
_exptl_crystal_size_max 0.80
_exptl_crystal_size_mid 0.25
_exptl_crystal_size_min 0.08
_refine_diff_density_max 1.665
_refine_diff_density_min -1.488
_refine_diff_density_rms 0.306
_refine_ls_extinction_coef 0.00054(7)
_refine_ls_extinction_expression Fc^*^=kFc[1+0.001xFc^2^\l^3^/sin(2\q)]^-1/4^
_refine_ls_extinction_method SHELXL
_refine_ls_goodness_of_fit_ref 1.047
_refine_ls_hydrogen_treatment constr
_refine_ls_matrix_type full
_refine_ls_number_parameters 96
_refine_ls_number_reflns 2753
_refine_ls_number_restraints 8
_refine_ls_restrained_S_all 1.047
_refine_ls_R_factor_all 0.0770
_refine_ls_R_factor_gt 0.0557
_refine_ls_shift/su_max 0.000
_refine_ls_shift/su_mean 0.000
_refine_ls_structure_factor_coef Fsqd
_refine_ls_weighting_details 'calc w=1/[\s^2^(Fo^2^)+(0.1301P)^2^+0.0000P] where P=(Fo^2^+2Fc^2^)/3'
_refine_ls_weighting_scheme calc
_refine_ls_wR_factor_gt 0.1573
_refine_ls_wR_factor_ref 0.1796
_reflns_number_gt 2172
_reflns_number_total 2753
_reflns_threshold_expression >2sigma(I)
_cod_data_source_file c3ce41759j.txt
_cod_data_source_block shelxl
_cod_original_cell_volume 5852.5(10)
_cod_database_code 7213707

loop_
_symmetry_equiv_pos_as_xyz
'x, y, z'
'-x, y, z+1/2'
'x, -y, z+1/2'
'-x, -y, z'
'x+1/2, y+1/2, z'
'-x+1/2, y+1/2, z+1/2'
'x+1/2, -y+1/2, z+1/2'
'-x+1/2, -y+1/2, z'
'-x, -y, -z'
'x, -y, -z-1/2'
'-x, y, -z-1/2'
'x, y, -z'
'-x+1/2, -y+1/2, -z'
'x+1/2, -y+1/2, -z-1/2'
'-x+1/2, y+1/2, -z-1/2'
'x+1/2, y+1/2, -z'

loop_
_atom_site_label
_atom_site_type_symbol
_atom_site_fract_x
_atom_site_fract_y
_atom_site_fract_z
_atom_site_U_iso_or_equiv
_atom_site_adp_type
_atom_site_occupancy
_atom_site_symmetry_multiplicity
_atom_site_calc_flag
_atom_site_refinement_flags
Pb1 Pb 0.51571(7) 0.29952(3) 0.5000 0.0563(4) Uani 1 2 d S
Ag1 Ag 0.7500 0.2500 0.59958(11) 0.0677(8) Uani 1 2 d S
I1 I 0.82640(14) 0.32769(6) 0.5000 0.0636(5) Uani 1 2 d S
I2 I 0.53399(13) 0.28987(7) 0.64689(6) 0.0681(5) Uani 1 1 d .
I3 I 0.42801(18) 0.41367(6) 0.5000 0.0827(6) Uani 1 2 d S
I4 I 0.2500 0.2500 0.5000 0.0650(6) Uani 1 4 d S
Gd1 Gd 0.0000 0.5000 0.7500 0.0662(4) Uani 1 4 d S
O1 O 0.0814(12) 0.4241(5) 0.6970(6) 0.0777(17) Uani 1 1 d .
O2 O 0.1625(15) 0.5286(7) 0.6872(8) 0.0892(3) Uani 1 1 d .
S1A S 0.0749(9) 0.3738(4) 0.6799(5) 0.0777(17) Uani 0.50 1 d PD
S1B S 0.1694(9) 0.3912(4) 0.6817(5) 0.0777(17) Uani 0.50 1 d PD
S2A S 0.2738(12) 0.5213(6) 0.6614(6) 0.0911(3) Uani 0.50 1 d PD
S2B S 0.2327(11) 0.5623(6) 0.6559(6) 0.0977(3) Uani 0.50 1 d PD
C1 C 0.178(2) 0.3319(8) 0.7228(11) 0.087(8) Uani 1 1 d D
C2 C 0.143(3) 0.3624(11) 0.6091(9) 0.082(12) Uani 1 1 d D
C3 C 0.244(2) 0.5365(9) 0.5830(7) 0.0881(3) Uani 1 1 d D
C4 C 0.3949(15) 0.5680(9) 0.6702(11) 0.0911(3) Uani 1 1 d D

loop_
_atom_site_aniso_label
_atom_site_aniso_U_11
_atom_site_aniso_U_22
_atom_site_aniso_U_33
_atom_site_aniso_U_23
_atom_site_aniso_U_13
_atom_site_aniso_U_12
Pb1 0.0471(5) 0.0637(5) 0.0582(6) 0.023 0.000 -0.0017(3)
Ag1 0.0521(12) 0.084(2) 0.0677(15) 0.000 0.000 0.0234(14)
I1 0.0481(8) 0.0439(8) 0.0989(12) 0.000 0.000 -0.0084(6)
I2 0.0619(8) 0.0857(13) 0.0575(8) -0.0141(7) 0.0032(6) 0.0158(8)
I3 0.0704(11) 0.0438(9) 0.1338(17) 0.000 0.000 0.0001(8)
I4 0.0389(10) 0.0569(12) 0.0992(17) 0.000 0.000 -0.0133(9)
Gd1 0.0599(6) 0.0676(7) 0.0652(7) 0.015 0.019 0.000
O1 0.070(3) 0.068(3) 0.096(4) -0.024(3) 0.007(4) 0.008(3)
O2 0.093(5) 0.078(5) 0.092(6) 0.015(5) 0.010(4) 0.007(4)
S1A 0.070(3) 0.068(3) 0.096(4) -0.024(3) 0.007(4) 0.008(3)
S1B 0.070(3) 0.068(3) 0.096(4) -0.024(3) 0.007(4) 0.008(3)
S2A 0.093(5) 0.108(5) 0.082(6) 0.015(5) 0.010(4) 0.007(4)
S2B 0.093(5) 0.108(5) 0.092(6) 0.015(5) 0.0260(4) 0.007(4)
C1 0.087(16) 0.088(18) 0.093(2) -0.009(16) 0.019(15) 0.018(14)
C2 0.090(2) 0.081(17) 0.091(3) -0.011(17) 0.026(2) -0.014(17)
C3 0.093(5) 0.078(5) 0.087(6) 0.015(5) 0.0160(4) 0.007(4)
C4 0.094(5) 0.088(5) 0.091(6) 0.035(5) 0.0160(4) 0.007(4)

loop_
_atom_type_symbol
_atom_type_description
_atom_type_scat_dispersion_real
_atom_type_scat_dispersion_imag
_atom_type_scat_source
C C 0.0033 0.0016 'International Tables Vol C Tables 4.2.6.8 and 6.1.1.4'
H H 0.0000 0.0000 'International Tables Vol C Tables 4.2.6.8 and 6.1.1.4'
O O 0.0106 0.0060 'International Tables Vol C Tables 4.2.6.8 and 6.1.1.4'
Ag Ag -0.8971 1.1015 'International Tables Vol C Tables 4.2.6.8 and 6.1.1.4'
I I -0.4742 1.8119 'International Tables Vol C Tables 4.2.6.8 and 6.1.1.4'
Pb Pb -3.3944 10.1111 'International Tables Vol C Tables 4.2.6.8 and 6.1.1.4'
Gd Gd -0.1653 3.9035 'International Tables Vol C Tables 4.2.6.8 and 6.1.1.4'
S S 0.1246 0.1234 'International Tables Vol C Tables 4.2.6.8 and 6.1.1.4'

loop_
_geom_angle_atom_site_label_1
_geom_angle_atom_site_label_2
_geom_angle_atom_site_label_3
_geom_angle
_geom_angle_site_symmetry_1
_geom_angle_site_symmetry_3
I3 Pb1 I4 95.19(4) . .
I3 Pb1 I2 95.10(3) . 12_556
I4 Pb1 I2 91.47(3) . 12_556
I3 Pb1 I2 95.10(3) . .
I4 Pb1 I2 91.47(3) . .
I2 Pb1 I2 169.09(6) 12_556 .
I3 Pb1 I1 96.35(5) . .
I4 Pb1 I1 168.46(4) . .
I2 Pb1 I1 87.51(3) 12_556 .
I2 Pb1 I1 87.51(3) . .
I2 Ag1 I2 134.87(11) 8_655 .
I2 Ag1 I1 105.88(5) 8_655 13_656
I2 Ag1 I1 106.35(5) . 13_656
I2 Ag1 I1 106.35(5) 8_655 .
I2 Ag1 I1 105.88(5) . .
I1 Ag1 I1 87.34(8) 13_656 .
Ag1 I1 Ag1 92.66(8) 13_656 .
Ag1 I1 Pb1 66.78(3) 13_656 .
Ag1 I1 Pb1 66.78(3) . .
Ag1 I2 Pb1 72.29(6) . .
Pb1 I4 Pb1 180.0 13_556 .
O2 Gd1 O2 144.5(8) 4_565 10_567
O2 Gd1 O2 107.1(10) 4_565 .
O2 Gd1 O2 83.8(9) 10_567 .
O2 Gd1 O2 83.8(9) 4_565 11_557
O2 Gd1 O2 107.1(10) 10_567 11_557
O2 Gd1 O2 144.5(8) . 11_557
O2 Gd1 O1 143.5(5) 4_565 10_567
O2 Gd1 O1 71.2(5) 10_567 10_567
O2 Gd1 O1 77.2(6) . 10_567
O2 Gd1 O1 74.9(5) 11_557 10_567
O2 Gd1 O1 74.9(5) 4_565 .
O2 Gd1 O1 77.2(6) 10_567 .
O2 Gd1 O1 71.2(5) . .
O2 Gd1 O1 143.5(5) 11_557 .
O1 Gd1 O1 137.2(6) 10_567 .
O2 Gd1 O1 77.2(6) 4_565 11_557
O2 Gd1 O1 74.9(5) 10_567 11_557
O2 Gd1 O1 143.5(5) . 11_557
O2 Gd1 O1 71.2(5) 11_557 11_557
O1 Gd1 O1 121.2(7) 10_567 11_557
O1 Gd1 O1 75.4(7) . 11_557
O2 Gd1 O1 71.2(5) 4_565 4_565
O2 Gd1 O1 143.5(5) 10_567 4_565
O2 Gd1 O1 74.9(5) . 4_565
O2 Gd1 O1 77.2(6) 11_557 4_565
O1 Gd1 O1 75.4(7) 10_567 4_565
O1 Gd1 O1 121.2(7) . 4_565
O1 Gd1 O1 137.2(6) 11_557 4_565
S1B O1 S1A 50.0(8) . .
S1B O1 Gd1 153.5(10) . .
S1A O1 Gd1 151.5(10) . .
S2B O2 S2A 49.9(9) . .
S2B O2 Gd1 158.0(12) . .
S2A O2 Gd1 151.4(12) . .
O1 S1A C2 113.0(12) . .
O1 S1A C1 111.9(12) . .
C2 S1A C1 97.0(14) . .
O1 S1B C1 116.1(12) . .
O1 S1B C2 112.1(13) . .
C1 S1B C2 97.9(14) . .
O2 S2A C4 121.6(15) . .
O2 S2A C3 102.9(13) . .
C4 S2A C3 95.6(12) . .
O2 S2B C3 106.8(14) . .
O2 S2B C4 120.9(14) . .
C3 S2B C4 97.3(13) . .
S1B C1 S1A 36.3(5) . .
S1A C2 S1B 36.3(5) . .
S2B C3 S2A 36.8(7) . .
S2A C4 S2B 37.0(7) . .

loop_
_geom_bond_atom_site_label_1
_geom_bond_atom_site_label_2
_geom_bond_distance
_geom_bond_site_symmetry_2
Pb1 I3 2.9879(18) .
Pb1 I4 3.0928(8) .
Pb1 I2 3.2538(14) 12_556
Pb1 I2 3.2538(14) .
Pb1 I1 3.3905(17) .
Ag1 I2 2.7184(16) 8_655
Ag1 I2 2.7184(16) .
Ag1 I1 3.036(2) 13_656
Ag1 I1 3.036(2) .
I1 Ag1 3.036(2) 13_656
I4 Pb1 3.0928(8) 13_556
Gd1 O2 2.331(13) 4_565
Gd1 O2 2.331(13) 10_567
Gd1 O2 2.331(13) .
Gd1 O2 2.331(13) 11_557
Gd1 O1 2.383(12) 10_567
Gd1 O1 2.383(12) .
Gd1 O1 2.383(12) 11_557
Gd1 O1 2.383(12) 4_565
O1 S1B 1.291(15) .
O1 S1A 1.307(15) .
O2 S2B 1.319(18) .
O2 S2A 1.329(18) .
S1A C2 1.748(15) .
S1A C1 1.785(16) .
S1B C1 1.733(16) .
S1B C2 1.775(16) .
S2A C4 1.749(16) .
S2A C3 1.798(16) .
S2B C3 1.734(16) .
S2B C4 1.767(16) .

loop_
_geom_torsion_atom_site_label_1
_geom_torsion_atom_site_label_2
_geom_torsion_atom_site_label_3
_geom_torsion_atom_site_label_4
_geom_torsion
_geom_torsion_site_symmetry_1
_geom_torsion_site_symmetry_4
I2 Ag1 I1 Ag1 105.78(6) 8_655 13_656
I2 Ag1 I1 Ag1 -106.24(6) . 13_656
I1 Ag1 I1 Ag1 0.0 13_656 13_656
I2 Ag1 I1 Pb1 169.07(7) 8_655 .
I2 Ag1 I1 Pb1 -42.95(5) . .
I1 Ag1 I1 Pb1 63.30(3) 13_656 .
I3 Pb1 I1 Ag1 -128.09(4) . 13_656
I4 Pb1 I1 Ag1 51.91(4) . 13_656
I2 Pb1 I1 Ag1 -33.23(5) 12_556 13_656
I2 Pb1 I1 Ag1 137.06(5) . 13_656
I3 Pb1 I1 Ag1 128.09(4) . .
I4 Pb1 I1 Ag1 -51.91(4) . .
I2 Pb1 I1 Ag1 -137.06(5) 12_556 .
I2 Pb1 I1 Ag1 33.23(5) . .
I2 Ag1 I2 Pb1 177.35(4) 8_655 .
I1 Ag1 I2 Pb1 -48.67(6) 13_656 .
I1 Ag1 I2 Pb1 43.23(6) . .
I3 Pb1 I2 Ag1 -132.34(5) . .
I4 Pb1 I2 Ag1 132.31(3) . .
I2 Pb1 I2 Ag1 26.7(3) 12_556 .
I1 Pb1 I2 Ag1 -36.18(4) . .
I3 Pb1 I4 Pb1 180.0 . 13_556
I2 Pb1 I4 Pb1 84.74(3) 12_556 13_556
I2 Pb1 I4 Pb1 -84.74(3) . 13_556
I1 Pb1 I4 Pb1 0.0 . 13_556
O2 Gd1 O1 S1B 174(3) 4_565 .
O2 Gd1 O1 S1B -28(2) 10_567 .
O2 Gd1 O1 S1B 59(2) . .
O2 Gd1 O1 S1B -130(2) 11_557 .
O1 Gd1 O1 S1B 15(2) 10_567 .
O1 Gd1 O1 S1B -106(3) 11_557 .
O1 Gd1 O1 S1B 117(2) 4_565 .
O2 Gd1 O1 S1A -54(2) 4_565 .
O2 Gd1 O1 S1A 104(2) 10_567 .
O2 Gd1 O1 S1A -168(2) . .
O2 Gd1 O1 S1A 3(3) 11_557 .
O1 Gd1 O1 S1A 147(2) 10_567 .
O1 Gd1 O1 S1A 26.7(19) 11_557 .
O1 Gd1 O1 S1A -110(2) 4_565 .
O2 Gd1 O2 S2B 95(4) 4_565 .
O2 Gd1 O2 S2B -119(4) 10_567 .
O2 Gd1 O2 S2B -8(4) 11_557 .
O1 Gd1 O2 S2B -47(4) 10_567 .
O1 Gd1 O2 S2B 162(4) . .
O1 Gd1 O2 S2B -173(4) 11_557 .
O1 Gd1 O2 S2B 31(4) 4_565 .
O2 Gd1 O2 S2A -104(3) 4_565 .
O2 Gd1 O2 S2A 41(3) 10_567 .
O2 Gd1 O2 S2A 152(3) 11_557 .
O1 Gd1 O2 S2A 113(3) 10_567 .
O1 Gd1 O2 S2A -37(3) . .
O1 Gd1 O2 S2A -13(4) 11_557 .
O1 Gd1 O2 S2A -169(3) 4_565 .
S1B O1 S1A C2 -56.4(13) . .
Gd1 O1 S1A C2 149(2) . .
S1B O1 S1A C1 51.8(11) . .
Gd1 O1 S1A C1 -103(2) . .
S1A O1 S1B C1 -56.7(13) . .
Gd1 O1 S1B C1 96(2) . .
S1A O1 S1B C2 54.6(12) . .
Gd1 O1 S1B C2 -153(2) . .
S2B O2 S2A C4 46.7(16) . .
Gd1 O2 S2A C4 -124(3) . .
S2B O2 S2A C3 -58.3(12) . .
Gd1 O2 S2A C3 131(3) . .
S2A O2 S2B C3 63.9(13) . .
Gd1 O2 S2B C3 -128(4) . .
S2A O2 S2B C4 -45.7(15) . .
Gd1 O2 S2B C4 122(4) . .
O1 S1B C1 S1A 52.3(12) . .
C2 S1B C1 S1A -67.1(10) . .
O1 S1A C1 S1B -49.2(11) . .
C2 S1A C1 S1B 69.0(10) . .
O1 S1A C2 S1B 51.6(12) . .
C1 S1A C2 S1B -65.8(10) . .
O1 S1B C2 S1A -52.1(12) . .
C1 S1B C2 S1A 70.3(10) . .
O2 S2B C3 S2A -57.9(13) . .
C4 S2B C3 S2A 67.5(10) . .
O2 S2A C3 S2B 55.7(13) . .
C4 S2A C3 S2B -68.5(11) . .
O2 S2A C4 S2B -43.7(15) . .
C3 S2A C4 S2B 65.3(10) . .
O2 S2B C4 S2A 43.7(15) . .
C3 S2B C4 S2A -70.9(11) . .
